data_4340995
loop_
_publ_author_name
'Kulmaczewski, Rafal'
'Shepherd, Helena J.'
'Cespedes, Oscar'
'Halcrow, Malcolm A.'

_publ_section_title
;
 A homologous series of [Fe(H&#x2082;Bpz&#x2082;)&#x2082;(L)]
 spin-crossover complexes with annelated bipyridyl co-ligands.
;
_journal_issue 18
_journal_name_full 'Inorganic chemistry'
_journal_page_first 9809
_journal_page_last 9817
_journal_paper_doi 10.1021/ic501402q
_journal_volume 53
_journal_year 2014
_chemical_formula_moiety 'C34 H28 B2 Fe N12, 1.5[C7 H8], 0.5[C6 H14]'
_chemical_formula_sum 'C47.5 H47 B2 Fe N12'
_chemical_formula_weight 863.44
_chemical_name_systematic
;
Bis[di(pyrazol-1-yl)dihydridoborate][dipyrido[3,2-a:2'3'-c]benzo[i]phenazine]-
iron(II) sesqui-toluene hemi-n-hexane solvate
;
_space_group_IT_number 2
_symmetry_cell_setting triclinic
_symmetry_space_group_name_Hall '-P 1'
_symmetry_space_group_name_H-M 'P -1'
_atom_sites_solution_hydrogens geom
_atom_sites_solution_primary direct
_atom_sites_solution_secondary difmap
_audit_creation_method SHELXL-97
_cell_angle_alpha 72.280(5)
_cell_angle_beta 73.533(5)
_cell_angle_gamma 87.894(4)
_cell_formula_units_Z 2
_cell_length_a 12.3848(7)
_cell_length_b 12.7123(7)
_cell_length_c 15.3915(9)
_cell_measurement_reflns_used 4850
_cell_measurement_temperature 160(2)
_cell_measurement_theta_max 26.80
_cell_measurement_theta_min 3.70
_cell_volume 2210.3(2)
_computing_cell_refinement 'CrysAlisPro, Agilent Technologies'
_computing_data_collection 'CrysAlisPro, Agilent Technologies'
_computing_data_reduction 'CrysAlisPro, Agilent Technologies'
_computing_molecular_graphics 'XSEED (Barbour, 2001)'
_computing_publication_material 'local program'
_computing_structure_refinement 'SHELXL-97 (Sheldrick, 1997)'
_computing_structure_solution 'SHELXS-97 (Sheldrick, 1990)'
_diffrn_ambient_temperature 160(2)
_diffrn_detector_area_resol_mean 5.3095
_diffrn_measured_fraction_theta_full 0.824
_diffrn_measured_fraction_theta_max 0.824
_diffrn_measurement_device_type 'SuperNova, Dual, Cu at zero, Atlas'
_diffrn_measurement_method '\w scans'
_diffrn_radiation_monochromator mirror
_diffrn_radiation_source 'SuperNova (Mo) X-ray Source'
_diffrn_radiation_type MoK\a
_diffrn_radiation_wavelength 0.71073
_diffrn_reflns_av_R_equivalents 0.0652
_diffrn_reflns_av_sigmaI/netI 0.1160
_diffrn_reflns_limit_h_max 17
_diffrn_reflns_limit_h_min -17
_diffrn_reflns_limit_k_max 17
_diffrn_reflns_limit_k_min -16
_diffrn_reflns_limit_l_max 19
_diffrn_reflns_limit_l_min -20
_diffrn_reflns_number 21927
_diffrn_reflns_theta_full 29.78
_diffrn_reflns_theta_max 29.78
_diffrn_reflns_theta_min 3.23
_diffrn_standards_decay_% 0
_diffrn_standards_interval_count 0
_diffrn_standards_interval_time 0
_diffrn_standards_number 0
_exptl_absorpt_coefficient_mu 0.390
_exptl_absorpt_correction_T_max 1.000
_exptl_absorpt_correction_T_min 0.624
_exptl_absorpt_correction_type multi-scan
_exptl_absorpt_process_details
; 
CrysAlisPro, Agilent Technologies,
Version 1.171.36.24 (release 03-12-2012 CrysAlis171 .NET)
Empirical absorption correction using spherical harmonics,
 implemented in SCALE3 ABSPACK scaling algorithm.
;
_exptl_crystal_colour brown
_exptl_crystal_density_diffrn 1.297
_exptl_crystal_density_method 'not measured'
_exptl_crystal_description 'rectangular prism'
_exptl_crystal_F_000 904
_exptl_crystal_size_max 0.26
_exptl_crystal_size_mid 0.19
_exptl_crystal_size_min 0.11
_refine_diff_density_max 1.487
_refine_diff_density_min -0.757
_refine_diff_density_rms 0.106
_refine_ls_extinction_method none
_refine_ls_goodness_of_fit_ref 1.040
_refine_ls_hydrogen_treatment constr
_refine_ls_matrix_type full
_refine_ls_number_parameters 531
_refine_ls_number_reflns 10418
_refine_ls_number_restraints 13
_refine_ls_restrained_S_all 1.047
_refine_ls_R_factor_all 0.1545
_refine_ls_R_factor_gt 0.0996
_refine_ls_shift/su_max 0.000
_refine_ls_shift/su_mean 0.000
_refine_ls_structure_factor_coef Fsqd
_refine_ls_weighting_details 'calc w=1/[\s^2^(Fo^2^)+(0.1181P)^2^+4.9978P] where P=(Fo^2^+2Fc^2^)/3'
_refine_ls_weighting_scheme calc
_refine_ls_wR_factor_gt 0.2418
_refine_ls_wR_factor_ref 0.2788
_reflns_number_gt 6454
_reflns_number_total 10418
_reflns_threshold_expression >2sigma(I)
_cod_data_source_file ic501402q_si_006.cif
_cod_data_source_block rk37160
_cod_depositor_comments
;
The following automatic conversions were performed:

'_symmetry_cell_setting' value 'Triclinic' changed to 'triclinic'
according to
/home/saulius/struct/COD-crude-data--automatic-downloads/rss-feeds/ACS/lib/dictionaries/cif_core.dic
dictionary named 'cif_core.dic' version 2.4.2 from 2011-04-26.

Automatic conversion script
Id: cif_fix_values 2281 2013-09-26 08:29:07Z andrius 

 Adding full bibliography for 4340990--4341018.cif.
;
_cod_original_formula_sum 'C47.50 H47 B2 Fe N12'
_cod_database_code 4340995

loop_
_symmetry_equiv_pos_as_xyz
'x, y, z'
'-x, -y, -z'

loop_
_atom_site_label
_atom_site_type_symbol
_atom_site_fract_x
_atom_site_fract_y
_atom_site_fract_z
_atom_site_U_iso_or_equiv
_atom_site_adp_type
_atom_site_occupancy
_atom_site_symmetry_multiplicity
_atom_site_calc_flag
_atom_site_refinement_flags
_atom_site_disorder_assembly
_atom_site_disorder_group
Fe1 Fe 0.48279(6) 0.47539(5) 0.25373(5) 0.0246(2) Uani 1 1 d . . .
B2 B 0.7549(5) 0.4137(5) 0.1664(4) 0.0360(14) Uani 1 1 d . . .
H2A H 0.7259 0.3492 0.1548 0.043 Uiso 1 1 calc R . .
H2B H 0.8383 0.4154 0.1464 0.043 Uiso 1 1 calc R . .
N3 N 0.7128(3) 0.5226(4) 0.1093(3) 0.0320(9) Uani 1 1 d . . .
N4 N 0.6021(3) 0.5476(3) 0.1308(3) 0.0263(9) Uani 1 1 d . . .
C5 C 0.5971(4) 0.6434(4) 0.0664(4) 0.0328(11) Uani 1 1 d . . .
H5 H 0.5299 0.6813 0.0639 0.039 Uiso 1 1 calc R . .
C6 C 0.7028(5) 0.6809(5) 0.0030(4) 0.0402(13) Uani 1 1 d . . .
H6 H 0.7217 0.7468 -0.0494 0.048 Uiso 1 1 calc R . .
C7 C 0.7738(5) 0.6014(5) 0.0329(4) 0.0402(13) Uani 1 1 d . . .
H7 H 0.8527 0.6023 0.0043 0.048 Uiso 1 1 calc R . .
N8 N 0.7106(4) 0.4046(3) 0.2732(3) 0.0336(10) Uani 1 1 d . . .
N9 N 0.6009(3) 0.4112(3) 0.3192(3) 0.0286(9) Uani 1 1 d . . .
C10 C 0.5938(5) 0.3845(4) 0.4120(4) 0.0345(12) Uani 1 1 d . . .
H10 H 0.5264 0.3825 0.4611 0.041 Uiso 1 1 calc R . .
C11 C 0.6985(5) 0.3602(5) 0.4261(4) 0.0391(13) Uani 1 1 d . . .
H11 H 0.7166 0.3382 0.4849 0.047 Uiso 1 1 calc R . .
C12 C 0.7707(5) 0.3747(5) 0.3364(4) 0.0406(13) Uani 1 1 d . . .
H12 H 0.8496 0.3652 0.3217 0.049 Uiso 1 1 calc R . .
B13 B 0.2961(5) 0.6732(5) 0.2849(4) 0.0293(12) Uani 1 1 d . . .
H13A H 0.2480 0.6199 0.3436 0.035 Uiso 1 1 calc R . .
H13B H 0.2597 0.7448 0.2745 0.035 Uiso 1 1 calc R . .
N14 N 0.4147(3) 0.6879(3) 0.2962(3) 0.0286(9) Uani 1 1 d . . .
N15 N 0.4949(3) 0.6132(3) 0.2880(3) 0.0288(9) Uani 1 1 d . . .
C16 C 0.5841(4) 0.6530(4) 0.3028(4) 0.0355(12) Uani 1 1 d . . .
H16 H 0.6534 0.6177 0.3010 0.043 Uiso 1 1 calc R . .
C17 C 0.5617(5) 0.7526(5) 0.3211(4) 0.0398(13) Uani 1 1 d . . .
H17 H 0.6108 0.7977 0.3340 0.048 Uiso 1 1 calc R . .
C18 C 0.4539(5) 0.7726(4) 0.3167(4) 0.0344(12) Uani 1 1 d . . .
H18 H 0.4136 0.8350 0.3264 0.041 Uiso 1 1 calc R . .
N19 N 0.3084(3) 0.6303(3) 0.1996(3) 0.0272(9) Uani 1 1 d . . .
N20 N 0.3679(3) 0.5414(3) 0.1864(3) 0.0258(8) Uani 1 1 d . . .
C21 C 0.3494(4) 0.5237(4) 0.1099(3) 0.0313(11) Uani 1 1 d . . .
H21 H 0.3814 0.4670 0.0839 0.038 Uiso 1 1 calc R . .
C22 C 0.2774(4) 0.5994(4) 0.0740(3) 0.0317(11) Uani 1 1 d . . .
H22 H 0.2502 0.6043 0.0211 0.038 Uiso 1 1 calc R . .
C23 C 0.2540(4) 0.6659(4) 0.1323(3) 0.0316(11) Uani 1 1 d . . .
H23 H 0.2071 0.7270 0.1261 0.038 Uiso 1 1 calc R . .
N24 N 0.4607(3) 0.3346(3) 0.2283(3) 0.0257(8) Uani 1 1 d . . .
C25 C 0.3824(4) 0.2613(4) 0.3014(3) 0.0267(10) Uani 1 1 d . . .
C26 C 0.3526(4) 0.1577(4) 0.2986(3) 0.0261(10) Uani 1 1 d . . .
C27 C 0.4065(4) 0.1273(4) 0.2174(3) 0.0306(11) Uani 1 1 d . . .
H27 H 0.3895 0.0570 0.2133 0.037 Uiso 1 1 calc R . .
C28 C 0.4844(4) 0.2005(4) 0.1437(3) 0.0334(11) Uani 1 1 d . . .
H28 H 0.5212 0.1818 0.0877 0.040 Uiso 1 1 calc R . .
C29 C 0.5089(4) 0.3032(4) 0.1521(3) 0.0297(11) Uani 1 1 d . . .
H29 H 0.5630 0.3530 0.1005 0.036 Uiso 1 1 calc R . .
N30 N 0.3671(3) 0.4018(3) 0.3749(3) 0.0258(8) Uani 1 1 d . . .
C31 C 0.3327(4) 0.2992(4) 0.3823(3) 0.0244(10) Uani 1 1 d . . .
C32 C 0.2543(4) 0.2310(4) 0.4634(3) 0.0256(10) Uani 1 1 d . . .
C33 C 0.2113(4) 0.2715(4) 0.5406(3) 0.0294(11) Uani 1 1 d . . .
H33 H 0.1581 0.2280 0.5969 0.035 Uiso 1 1 calc R . .
C34 C 0.2477(4) 0.3760(4) 0.5333(4) 0.0317(11) Uani 1 1 d . . .
H34 H 0.2201 0.4050 0.5850 0.038 Uiso 1 1 calc R . .
C35 C 0.3250(4) 0.4387(4) 0.4499(3) 0.0290(10) Uani 1 1 d . . .
H35 H 0.3489 0.5106 0.4459 0.035 Uiso 1 1 calc R . .
C36 C 0.2677(4) 0.0850(4) 0.3815(3) 0.0260(10) Uani 1 1 d . . .
C37 C 0.2207(4) 0.1218(4) 0.4643(3) 0.0255(10) Uani 1 1 d . . .
N38 N 0.1457(3) 0.0603(3) 0.5406(3) 0.0274(9) Uani 1 1 d . . .
C39 C 0.1140(4) -0.0402(4) 0.5390(3) 0.0262(10) Uani 1 1 d . . .
C40 C 0.1601(4) -0.0765(4) 0.4565(3) 0.0275(10) Uani 1 1 d . . .
N41 N 0.2377(3) -0.0110(3) 0.3782(3) 0.0272(9) Uani 1 1 d . . .
C42 C 0.1247(4) -0.1792(4) 0.4573(4) 0.0301(11) Uani 1 1 d . . .
H42 H 0.1531 -0.2025 0.4024 0.036 Uiso 1 1 calc R . .
C43 C 0.0482(4) -0.2485(4) 0.5376(4) 0.0302(11) Uani 1 1 d . . .
C44 C 0.0015(4) -0.2130(4) 0.6204(3) 0.0287(10) Uani 1 1 d . . .
C45 C 0.0353(4) -0.1083(4) 0.6181(4) 0.0305(11) Uani 1 1 d . . .
H45 H 0.0039 -0.0832 0.6717 0.037 Uiso 1 1 calc R . .
C46 C 0.0154(4) -0.3579(5) 0.5422(4) 0.0386(13) Uani 1 1 d . . .
H46 H 0.0450 -0.3833 0.4886 0.046 Uiso 1 1 calc R . .
C47 C -0.0565(5) -0.4248(5) 0.6214(4) 0.0437(14) Uani 1 1 d . . .
H47 H -0.0772 -0.4967 0.6230 0.052 Uiso 1 1 calc R . .
C48 C -0.1016(4) -0.3890(5) 0.7024(4) 0.0399(13) Uani 1 1 d . . .
H48 H -0.1514 -0.4377 0.7580 0.048 Uiso 1 1 calc R . .
C49 C -0.0748(4) -0.2867(4) 0.7019(4) 0.0343(12) Uani 1 1 d . . .
H49 H -0.1073 -0.2637 0.7566 0.041 Uiso 1 1 calc R . .
C50 C 0.5443(19) -0.0728(10) 0.0656(8) 0.153(9) Uani 1 1 d . . .
H50 H 0.5763 -0.1246 0.1091 0.184 Uiso 1 1 calc R . .
C51 C 0.4354(17) -0.0710(10) 0.0816(8) 0.140(8) Uani 1 1 d . . .
H51 H 0.3876 -0.1178 0.1394 0.169 Uiso 1 1 calc R . .
C52 C 0.3884(15) -0.0003(7) 0.0142(7) 0.130(5) Uani 1 1 d D . .
C53 C 0.2722(19) -0.0015(19) 0.037(2) 0.131(10) Uani 0.50 1 d PD . .
H53A H 0.2398 -0.0610 0.0959 0.197 Uiso 0.50 1 calc PR . .
H53B H 0.2479 -0.0141 -0.0148 0.197 Uiso 0.50 1 calc PR . .
H53C H 0.2466 0.0696 0.0448 0.197 Uiso 0.50 1 calc PR . .
C54A C -0.066(3) 0.6472(15) 0.183(2) 0.272(15) Uiso 0.75 1 d PD . .
H54A H -0.1293 0.6395 0.1583 0.409 Uiso 0.75 1 calc PR A 1
H54B H -0.0689 0.5839 0.2392 0.409 Uiso 0.75 1 calc PR A 1
H54C H 0.0052 0.6498 0.1338 0.409 Uiso 0.75 1 calc PR A 1
C55A C -0.0736(10) 0.7427(8) 0.2071(8) 0.078(5) Uiso 0.50 1 d PGD B 1
C56A C 0.0071(8) 0.7774(7) 0.2410(7) 0.060(3) Uiso 0.50 1 d PG B 1
H56A H 0.0446 0.7243 0.2789 0.072 Uiso 0.50 1 calc PR B 1
C57A C 0.0329(8) 0.8896(8) 0.2193(8) 0.057(3) Uiso 0.50 1 d PG B 1
H57A H 0.0881 0.9132 0.2425 0.069 Uiso 0.50 1 calc PR B 1
C58A C -0.0220(11) 0.9671(6) 0.1638(10) 0.102(6) Uiso 0.50 1 d PG B 1
H58A H -0.0044 1.0438 0.1490 0.123 Uiso 0.50 1 calc PR B 1
C59A C -0.1027(11) 0.9325(10) 0.1300(10) 0.112(8) Uiso 0.50 1 d PG B 1
H59A H -0.1402 0.9855 0.0920 0.134 Uiso 0.50 1 calc PR B 1
C60A C -0.1285(9) 0.8203(11) 0.1516(9) 0.090(5) Uiso 0.50 1 d PG B 1
H60A H -0.1837 0.7966 0.1285 0.108 Uiso 0.50 1 calc PR B 1
C55B C -0.120(2) 0.7587(17) 0.172(3) 0.085(10) Uiso 0.25 1 d PD B 2
H55B H -0.1496 0.7767 0.1167 0.103 Uiso 0.25 1 calc PR B 2
H55C H -0.1845 0.7516 0.2295 0.103 Uiso 0.25 1 calc PR B 2
C56B C -0.0437(7) 0.8513(7) 0.1607(6) 0.16(2) Uiso 0.25 1 d PGD B 2
H56B H 0.0211 0.8575 0.1039 0.192 Uiso 0.25 1 calc PR B 2
H56C H -0.0138 0.8326 0.2165 0.192 Uiso 0.25 1 calc PR B 2
C57B C -0.092(3) 0.962(2) 0.150(7) 0.22(4) Uiso 0.25 1 d PD B 2
H57B H -0.1538 0.9584 0.2085 0.269 Uiso 0.25 1 calc PR B 2
H57C H -0.1248 0.9808 0.0960 0.269 Uiso 0.25 1 calc PR B 2
C58B C -0.001(3) 1.0545(17) 0.133(3) 0.083(10) Uiso 0.25 1 d PD B 2
H58B H 0.0239 1.0438 0.1908 0.100 Uiso 0.25 1 calc PR B 2
H58C H 0.0656 1.0537 0.0794 0.100 Uiso 0.25 1 calc PR B 2
C59B C -0.059(5) 1.162(2) 0.110(7) 0.26(4) Uiso 0.25 1 d PD B 2
H59B H -0.0065 1.2240 0.0989 0.384 Uiso 0.25 1 calc PR B 2
H59C H -0.1251 1.1610 0.1636 0.384 Uiso 0.25 1 calc PR B 2
H59D H -0.0829 1.1713 0.0528 0.384 Uiso 0.25 1 calc PR B 2
C61A C 0.631(3) 0.096(3) 0.369(2) 0.075(3) Uiso 0.25 1 d PD C 1
H61A H 0.6520 0.0829 0.3067 0.113 Uiso 0.25 1 calc PR C 1
H61B H 0.6977 0.0949 0.3908 0.113 Uiso 0.25 1 calc PR C 1
H61C H 0.5981 0.1686 0.3625 0.113 Uiso 0.25 1 calc PR C 1
C62A C 0.5437(19) 0.006(2) 0.4406(12) 0.075(3) Uiso 0.25 1 d PGD C 1
C63A C 0.534(2) 0.0458(18) 0.5169(16) 0.075(3) Uiso 0.25 1 d PG C 1
H63A H 0.5844 0.1044 0.5106 0.090 Uiso 0.25 1 calc PR C 1
C64A C 0.452(2) 0.000(2) 0.6025(13) 0.075(3) Uiso 0.25 1 d PG C 1
H64A H 0.4454 0.0274 0.6546 0.090 Uiso 0.25 1 calc PR C 1
C65A C 0.3785(18) -0.085(2) 0.6117(13) 0.075(3) Uiso 0.25 1 d PG C 1
H65A H 0.3221 -0.1167 0.6702 0.090 Uiso 0.25 1 calc PR C 1
C66A C 0.3879(18) -0.1254(16) 0.5354(16) 0.075(3) Uiso 0.25 1 d PG C 1
H66A H 0.3378 -0.1839 0.5417 0.090 Uiso 0.25 1 calc PR C 1
C67A C 0.4704(19) -0.0797(18) 0.4498(13) 0.075(3) Uiso 0.25 1 d PG C 1
H67A H 0.4768 -0.1070 0.3977 0.090 Uiso 0.25 1 calc PR C 1
C61B C 0.680(3) 0.057(3) 0.314(2) 0.097(4) Uiso 0.25 1 d PD D 2
H61D H 0.7199 0.0135 0.2728 0.146 Uiso 0.25 1 calc PR D 2
H61E H 0.7342 0.0936 0.3318 0.146 Uiso 0.25 1 calc PR D 2
H61F H 0.6378 0.1128 0.2788 0.146 Uiso 0.25 1 calc PR D 2
C62B C 0.594(2) -0.023(2) 0.4069(16) 0.097(4) Uiso 0.25 1 d PGD D 2
C63B C 0.550(3) 0.0596(16) 0.447(2) 0.097(4) Uiso 0.25 1 d PG D 2
H63B H 0.5777 0.1343 0.4148 0.116 Uiso 0.25 1 calc PR D 2
C64B C 0.466(3) 0.0330(19) 0.533(2) 0.097(4) Uiso 0.25 1 d PG D 2
H64B H 0.4355 0.0895 0.5597 0.116 Uiso 0.25 1 calc PR D 2
C65B C 0.425(2) -0.076(2) 0.5791(17) 0.097(4) Uiso 0.25 1 d PG D 2
H65B H 0.3676 -0.0944 0.6380 0.116 Uiso 0.25 1 calc PR D 2
C66B C 0.469(2) -0.1588(16) 0.5395(18) 0.097(4) Uiso 0.25 1 d PG D 2
H66B H 0.4418 -0.2334 0.5712 0.116 Uiso 0.25 1 calc PR D 2
C67B C 0.554(2) -0.1322(19) 0.4533(18) 0.097(4) Uiso 0.25 1 d PG D 2
H67B H 0.5840 -0.1886 0.4263 0.116 Uiso 0.25 1 calc PR D 2

loop_
_atom_site_aniso_label
_atom_site_aniso_U_11
_atom_site_aniso_U_22
_atom_site_aniso_U_33
_atom_site_aniso_U_23
_atom_site_aniso_U_13
_atom_site_aniso_U_12
Fe1 0.0257(4) 0.0285(4) 0.0175(3) -0.0050(3) -0.0058(3) 0.0045(3)
B2 0.032(3) 0.045(3) 0.030(3) -0.009(3) -0.011(3) 0.012(3)
N3 0.027(2) 0.042(2) 0.026(2) -0.0083(19) -0.0082(18) 0.0047(19)
N4 0.026(2) 0.0253(19) 0.027(2) -0.0059(17) -0.0096(17) 0.0033(17)
C5 0.035(3) 0.035(3) 0.029(3) -0.007(2) -0.013(2) 0.004(2)
C6 0.045(3) 0.041(3) 0.024(3) 0.001(2) -0.005(2) -0.006(3)
C7 0.033(3) 0.052(3) 0.030(3) -0.006(2) -0.007(2) -0.004(3)
N8 0.034(2) 0.038(2) 0.026(2) -0.0055(18) -0.0114(19) 0.0128(19)
N9 0.027(2) 0.033(2) 0.022(2) -0.0052(17) -0.0040(17) 0.0069(18)
C10 0.045(3) 0.036(3) 0.023(3) -0.008(2) -0.011(2) 0.016(2)
C11 0.045(3) 0.051(3) 0.029(3) -0.015(2) -0.021(3) 0.019(3)
C12 0.038(3) 0.054(3) 0.033(3) -0.012(3) -0.020(2) 0.018(3)
B13 0.030(3) 0.033(3) 0.023(3) -0.009(2) -0.005(2) 0.007(2)
N14 0.029(2) 0.035(2) 0.019(2) -0.0054(17) -0.0060(17) 0.0056(18)
N15 0.030(2) 0.034(2) 0.019(2) -0.0035(17) -0.0073(17) 0.0055(18)
C16 0.033(3) 0.043(3) 0.031(3) -0.005(2) -0.017(2) 0.002(2)
C17 0.043(3) 0.038(3) 0.038(3) -0.007(2) -0.015(3) -0.009(3)
C18 0.049(3) 0.028(2) 0.027(3) -0.007(2) -0.013(2) 0.001(2)
N19 0.0243(19) 0.034(2) 0.022(2) -0.0081(17) -0.0062(16) 0.0072(17)
N20 0.025(2) 0.029(2) 0.022(2) -0.0088(16) -0.0039(17) 0.0021(17)
C21 0.029(2) 0.043(3) 0.022(2) -0.013(2) -0.003(2) 0.004(2)
C22 0.028(2) 0.047(3) 0.020(2) -0.010(2) -0.006(2) 0.003(2)
C23 0.030(3) 0.038(3) 0.025(3) -0.005(2) -0.011(2) 0.008(2)
N24 0.028(2) 0.029(2) 0.0171(19) -0.0035(16) -0.0060(16) 0.0081(17)
C25 0.029(2) 0.028(2) 0.021(2) -0.0059(19) -0.007(2) 0.011(2)
C26 0.032(2) 0.025(2) 0.018(2) -0.0033(18) -0.009(2) 0.012(2)
C27 0.040(3) 0.029(2) 0.021(2) -0.009(2) -0.008(2) 0.012(2)
C28 0.042(3) 0.037(3) 0.018(2) -0.008(2) -0.004(2) 0.009(2)
C29 0.032(3) 0.036(3) 0.015(2) -0.003(2) -0.003(2) 0.007(2)
N30 0.031(2) 0.0254(19) 0.022(2) -0.0070(16) -0.0083(17) 0.0048(17)
C31 0.026(2) 0.029(2) 0.017(2) -0.0045(18) -0.0087(19) 0.010(2)
C32 0.029(2) 0.028(2) 0.021(2) -0.0081(19) -0.0079(19) 0.010(2)
C33 0.030(2) 0.034(3) 0.020(2) -0.004(2) -0.005(2) 0.005(2)
C34 0.036(3) 0.040(3) 0.023(2) -0.013(2) -0.011(2) 0.009(2)
C35 0.033(3) 0.034(3) 0.024(2) -0.012(2) -0.012(2) 0.009(2)
C36 0.029(2) 0.028(2) 0.020(2) -0.0067(19) -0.0085(19) 0.014(2)
C37 0.024(2) 0.030(2) 0.021(2) -0.0053(19) -0.0078(19) 0.009(2)
N38 0.030(2) 0.029(2) 0.020(2) -0.0044(16) -0.0049(17) 0.0077(17)
C39 0.025(2) 0.031(2) 0.023(2) -0.0082(19) -0.0085(19) 0.009(2)
C40 0.029(2) 0.029(2) 0.022(2) -0.0046(19) -0.007(2) 0.009(2)
N41 0.030(2) 0.028(2) 0.022(2) -0.0062(16) -0.0065(17) 0.0096(17)
C42 0.030(2) 0.036(3) 0.027(3) -0.011(2) -0.011(2) 0.010(2)
C43 0.027(2) 0.034(3) 0.030(3) -0.009(2) -0.010(2) 0.006(2)
C44 0.024(2) 0.032(2) 0.027(3) -0.004(2) -0.009(2) 0.005(2)
C45 0.027(2) 0.039(3) 0.023(2) -0.007(2) -0.006(2) 0.008(2)
C46 0.032(3) 0.048(3) 0.039(3) -0.016(3) -0.013(2) 0.003(3)
C47 0.033(3) 0.041(3) 0.055(4) -0.014(3) -0.010(3) -0.008(3)
C48 0.030(3) 0.043(3) 0.037(3) -0.003(2) -0.003(2) -0.010(2)
C49 0.026(2) 0.038(3) 0.030(3) -0.005(2) -0.001(2) -0.002(2)
C50 0.36(3) 0.038(5) 0.036(6) -0.005(4) -0.017(11) 0.009(11)
C51 0.32(2) 0.041(5) 0.024(5) -0.005(4) 0.006(9) -0.016(10)
C52 0.276(17) 0.047(5) 0.056(6) -0.024(4) -0.019(9) -0.003(8)
C53 0.15(2) 0.090(15) 0.18(3) -0.016(16) -0.11(2) 0.026(16)

loop_
_atom_type_symbol
_atom_type_description
_atom_type_scat_dispersion_real
_atom_type_scat_dispersion_imag
_atom_type_scat_source
C C 0.0033 0.0016 'International Tables Vol C Tables 4.2.6.8 and 6.1.1.4'
H H 0.0000 0.0000 'International Tables Vol C Tables 4.2.6.8 and 6.1.1.4'
B B 0.0013 0.0007 'International Tables Vol C Tables 4.2.6.8 and 6.1.1.4'
N N 0.0061 0.0033 'International Tables Vol C Tables 4.2.6.8 and 6.1.1.4'
Fe Fe 0.3463 0.8444 'International Tables Vol C Tables 4.2.6.8 and 6.1.1.4'

loop_
_geom_angle_atom_site_label_1
_geom_angle_atom_site_label_2
_geom_angle_atom_site_label_3
_geom_angle
_geom_angle_site_symmetry_1
_geom_angle_site_symmetry_3
N30 Fe1 N24 81.97(16) . .
N30 Fe1 N15 93.73(16) . .
N24 Fe1 N15 175.65(16) . .
N30 Fe1 N20 93.37(16) . .
N24 Fe1 N20 88.85(15) . .
N15 Fe1 N20 90.74(16) . .
N30 Fe1 N4 178.93(16) . .
N24 Fe1 N4 97.32(16) . .
N15 Fe1 N4 86.99(16) . .
N20 Fe1 N4 87.41(15) . .
N30 Fe1 N9 87.79(16) . .
N24 Fe1 N9 91.63(16) . .
N15 Fe1 N9 88.87(16) . .
N20 Fe1 N9 178.80(16) . .
N4 Fe1 N9 91.43(15) . .
N8 B2 N3 107.6(4) . .
N8 B2 H2A 110.2 . .
N3 B2 H2A 110.2 . .
N8 B2 H2B 110.2 . .
N3 B2 H2B 110.2 . .
H2A B2 H2B 108.5 . .
C7 N3 N4 110.3(4) . .
C7 N3 B2 127.5(4) . .
N4 N3 B2 122.2(4) . .
C5 N4 N3 105.6(4) . .
C5 N4 Fe1 126.9(3) . .
N3 N4 Fe1 125.7(3) . .
N4 C5 C6 111.2(5) . .
N4 C5 H5 124.4 . .
C6 C5 H5 124.4 . .
C7 C6 C5 104.6(5) . .
C7 C6 H6 127.7 . .
C5 C6 H6 127.7 . .
N3 C7 C6 108.3(5) . .
N3 C7 H7 125.9 . .
C6 C7 H7 125.9 . .
C12 N8 N9 109.7(4) . .
C12 N8 B2 125.6(4) . .
N9 N8 B2 124.2(4) . .
C10 N9 N8 106.5(4) . .
C10 N9 Fe1 128.4(3) . .
N8 N9 Fe1 124.3(3) . .
N9 C10 C11 110.5(5) . .
N9 C10 H10 124.8 . .
C11 C10 H10 124.8 . .
C12 C11 C10 104.9(4) . .
C12 C11 H11 127.5 . .
C10 C11 H11 127.5 . .
N8 C12 C11 108.4(5) . .
N8 C12 H12 125.8 . .
C11 C12 H12 125.8 . .
N19 B13 N14 109.0(4) . .
N19 B13 H13A 109.9 . .
N14 B13 H13A 109.9 . .
N19 B13 H13B 109.9 . .
N14 B13 H13B 109.9 . .
H13A B13 H13B 108.3 . .
C18 N14 N15 109.7(4) . .
C18 N14 B13 127.0(4) . .
N15 N14 B13 123.3(4) . .
C16 N15 N14 106.3(4) . .
C16 N15 Fe1 127.5(4) . .
N14 N15 Fe1 126.1(3) . .
N15 C16 C17 110.5(5) . .
N15 C16 H16 124.8 . .
C17 C16 H16 124.8 . .
C18 C17 C16 105.5(5) . .
C18 C17 H17 127.3 . .
C16 C17 H17 127.3 . .
N14 C18 C17 108.1(5) . .
N14 C18 H18 126.0 . .
C17 C18 H18 126.0 . .
C23 N19 N20 109.3(4) . .
C23 N19 B13 126.2(4) . .
N20 N19 B13 124.1(4) . .
C21 N20 N19 106.3(4) . .
C21 N20 Fe1 128.4(3) . .
N19 N20 Fe1 124.2(3) . .
N20 C21 C22 110.9(5) . .
N20 C21 H21 124.6 . .
C22 C21 H21 124.6 . .
C23 C22 C21 104.5(4) . .
C23 C22 H22 127.8 . .
C21 C22 H22 127.8 . .
N19 C23 C22 109.0(4) . .
N19 C23 H23 125.5 . .
C22 C23 H23 125.5 . .
C29 N24 C25 116.8(4) . .
C29 N24 Fe1 129.7(3) . .
C25 N24 Fe1 113.5(3) . .
N24 C25 C26 123.4(4) . .
N24 C25 C31 114.7(4) . .
C26 C25 C31 122.0(4) . .
C25 C26 C27 117.9(4) . .
C25 C26 C36 118.9(4) . .
C27 C26 C36 123.2(4) . .
C28 C27 C26 119.1(5) . .
C28 C27 H27 120.5 . .
C26 C27 H27 120.5 . .
C27 C28 C29 119.3(5) . .
C27 C28 H28 120.4 . .
C29 C28 H28 120.4 . .
N24 C29 C28 123.5(4) . .
N24 C29 H29 118.3 . .
C28 C29 H29 118.3 . .
C35 N30 C31 117.6(4) . .
C35 N30 Fe1 128.3(3) . .
C31 N30 Fe1 113.9(3) . .
N30 C31 C32 123.3(4) . .
N30 C31 C25 116.0(4) . .
C32 C31 C25 120.7(4) . .
C33 C32 C31 118.0(4) . .
C33 C32 C37 122.7(4) . .
C31 C32 C37 119.4(4) . .
C34 C33 C32 118.6(4) . .
C34 C33 H33 120.7 . .
C32 C33 H33 120.7 . .
C33 C34 C35 119.8(5) . .
C33 C34 H34 120.1 . .
C35 C34 H34 120.1 . .
N30 C35 C34 122.7(5) . .
N30 C35 H35 118.7 . .
C34 C35 H35 118.7 . .
N41 C36 C37 122.0(4) . .
N41 C36 C26 118.9(4) . .
C37 C36 C26 119.0(4) . .
N38 C37 C36 121.8(4) . .
N38 C37 C32 118.2(4) . .
C36 C37 C32 120.0(4) . .
C37 N38 C39 117.1(4) . .
N38 C39 C45 119.1(4) . .
N38 C39 C40 121.1(4) . .
C45 C39 C40 119.8(4) . .
N41 C40 C42 120.0(4) . .
N41 C40 C39 120.7(4) . .
C42 C40 C39 119.3(4) . .
C36 N41 C40 117.3(4) . .
C40 C42 C43 120.8(5) . .
C40 C42 H42 119.6 . .
C43 C42 H42 119.6 . .
C42 C43 C46 121.9(5) . .
C42 C43 C44 120.3(4) . .
C46 C43 C44 117.8(5) . .
C45 C44 C49 122.6(5) . .
C45 C44 C43 118.6(4) . .
C49 C44 C43 118.8(5) . .
C39 C45 C44 121.2(5) . .
C39 C45 H45 119.4 . .
C44 C45 H45 119.4 . .
C47 C46 C43 121.0(5) . .
C47 C46 H46 119.5 . .
C43 C46 H46 119.5 . .
C46 C47 C48 120.6(5) . .
C46 C47 H47 119.7 . .
C48 C47 H47 119.7 . .
C49 C48 C47 121.1(5) . .
C49 C48 H48 119.5 . .
C47 C48 H48 119.5 . .
C48 C49 C44 120.6(5) . .
C48 C49 H49 119.7 . .
C44 C49 H49 119.7 . .
C51 C50 C52 119.2(17) . 2_655
C51 C50 H50 120.4 . .
C52 C50 H50 120.4 2_655 .
C50 C51 C52 120.4(14) . .
C50 C51 H51 119.8 . .
C52 C51 H51 119.8 . .
C50 C52 C53 122.3(19) 2_655 .
C50 C52 C51 120.2(16) 2_655 .
C53 C52 C51 117.2(15) . .
C52 C53 H53A 109.5 . .
C52 C53 H53B 109.5 . .
H53A C53 H53B 109.5 . .
C52 C53 H53C 109.5 . .
H53A C53 H53C 109.5 . .
H53B C53 H53C 109.5 . .
C55A C54A H54A 109.5 . .
C55B C54A H54A 76.5 . .
C55A C54A H54B 109.5 . .
C55B C54A H54B 131.3 . .
H54A C54A H54B 109.5 . .
C55A C54A H54C 109.5 . .
C55B C54A H54C 113.6 . .
H54A C54A H54C 109.5 . .
H54B C54A H54C 109.5 . .
C54A C55A C56A 122.2(14) . .
C54A C55A C60A 110.2(14) . .
C56A C55A C60A 120.0 . .
C55A C56A C57A 120.0 . .
C55A C56A H56A 120.0 . .
C57A C56A H56A 120.0 . .
C58A C57A C56A 120.0 . .
C58A C57A H57A 120.0 . .
C56A C57A H57A 120.0 . .
C57A C58A C59A 120.0 . .
C57A C58A H58A 120.0 . .
C59A C58A H58A 120.0 . .
C58A C59A C60A 120.0 . .
C58A C59A H59A 120.0 . .
C60A C59A H59A 120.0 . .
C59A C60A C55A 120.0 . .
C59A C60A H60A 120.0 . .
C55A C60A H60A 120.0 . .
C56B C55B C54A 115.0(17) . .
C56B C55B H55B 108.5 . .
C54A C55B H55B 108.5 . .
C56B C55B H55C 108.5 . .
C54A C55B H55C 108.5 . .
H55B C55B H55C 107.5 . .
C55B C56B C57B 117.0(15) . .
C55B C56B H56B 108.1 . .
C57B C56B H56B 108.1 . .
C55B C56B H56C 108.1 . .
C57B C56B H56C 108.1 . .
H56B C56B H56C 107.3 . .
C56B C57B C58B 112.0(19) . .
C56B C57B H57B 109.2 . .
C58B C57B H57B 109.2 . .
C56B C57B H57C 109.2 . .
C58B C57B H57C 109.2 . .
H57B C57B H57C 107.9 . .
C59B C58B C57B 105.2(17) . .
C59B C58B H58B 110.7 . .
C57B C58B H58B 110.7 . .
C59B C58B H58C 110.7 . .
C57B C58B H58C 110.7 . .
H58B C58B H58C 108.8 . .
C58B C59B H59B 109.5 . .
C58B C59B H59C 109.5 . .
H59B C59B H59C 109.5 . .
C58B C59B H59D 109.5 . .
H59B C59B H59D 109.5 . .
H59C C59B H59D 109.5 . .
C62A C61A H61A 109.5 . .
C62A C61A H61B 109.5 . .
H61A C61A H61B 109.5 . .
C62A C61A H61C 109.5 . .
H61A C61A H61C 109.5 . .
H61B C61A H61C 109.5 . .
C63A C62A C67A 120.0 . .
C63A C62A C61A 95(2) . .
C67A C62A C61A 144(2) . .
C64A C63A C62A 120.0 . .
C64A C63A H63A 120.0 . .
C62A C63A H63A 120.0 . .
C65A C64A C63A 120.0 . .
C65A C64A H64A 120.0 . .
C63A C64A H64A 120.0 . .
C64A C65A C66A 120.0 . .
C64A C65A H65A 120.0 . .
C66A C65A H65A 120.0 . .
C67A C66A C65A 120.0 . .
C67A C66A H66A 120.0 . .
C65A C66A H66A 120.0 . .
C66A C67A C62A 120.0 . .
C66A C67A H67A 120.0 . .
C62A C67A H67A 120.0 . .
C62B C61B H61D 109.5 . .
C62B C61B H61E 109.5 . .
H61D C61B H61E 109.5 . .
C62B C61B H61F 109.5 . .
H61D C61B H61F 109.5 . .
H61E C61B H61F 109.5 . .
C63B C62B C67B 120.0 . .
C63B C62B C61B 96(2) . .
C67B C62B C61B 144(2) . .
C64B C63B C62B 120.0 . .
C64B C63B H63B 120.0 . .
C62B C63B H63B 120.0 . .
C63B C64B C65B 120.0 . .
C63B C64B H64B 120.0 . .
C65B C64B H64B 120.0 . .
C66B C65B C64B 120.0 . .
C66B C65B H65B 120.0 . .
C64B C65B H65B 120.0 . .
C67B C66B C65B 120.0 . .
C67B C66B H66B 120.0 . .
C65B C66B H66B 120.0 . .
C66B C67B C62B 120.0 . .
C66B C67B H67B 120.0 . .
C62B C67B H67B 120.0 . .

loop_
_geom_bond_atom_site_label_1
_geom_bond_atom_site_label_2
_geom_bond_distance
_geom_bond_site_symmetry_2
Fe1 N30 1.981(4) .
Fe1 N24 1.988(4) .
Fe1 N15 1.999(4) .
Fe1 N20 2.005(4) .
Fe1 N4 2.015(4) .
Fe1 N9 2.018(4) .
B2 N8 1.546(7) .
B2 N3 1.559(7) .
B2 H2A 0.9900 .
B2 H2B 0.9900 .
N3 C7 1.338(7) .
N3 N4 1.366(5) .
N4 C5 1.328(6) .
C5 C6 1.390(7) .
C5 H5 0.9500 .
C6 C7 1.373(8) .
C6 H6 0.9500 .
C7 H7 0.9500 .
N8 C12 1.346(6) .
N8 N9 1.356(6) .
N9 C10 1.341(6) .
C10 C11 1.383(7) .
C10 H10 0.9500 .
C11 C12 1.378(8) .
C11 H11 0.9500 .
C12 H12 0.9500 .
B13 N19 1.537(7) .
B13 N14 1.552(7) .
B13 H13A 0.9900 .
B13 H13B 0.9900 .
N14 C18 1.352(6) .
N14 N15 1.356(6) .
N15 C16 1.335(6) .
C16 C17 1.381(8) .
C16 H16 0.9500 .
C17 C18 1.366(8) .
C17 H17 0.9500 .
C18 H18 0.9500 .
N19 C23 1.348(6) .
N19 N20 1.362(5) .
N20 C21 1.346(6) .
C21 C22 1.385(7) .
C21 H21 0.9500 .
C22 C23 1.379(7) .
C22 H22 0.9500 .
C23 H23 0.9500 .
N24 C29 1.327(6) .
N24 C25 1.372(6) .
C25 C26 1.397(7) .
C25 C31 1.440(7) .
C26 C27 1.400(7) .
C26 C36 1.477(6) .
C27 C28 1.373(7) .
C27 H27 0.9500 .
C28 C29 1.404(7) .
C28 H28 0.9500 .
C29 H29 0.9500 .
N30 C35 1.339(6) .
N30 C31 1.349(6) .
C31 C32 1.403(6) .
C32 C33 1.397(7) .
C32 C37 1.459(7) .
C33 C34 1.380(7) .
C33 H33 0.9500 .
C34 C35 1.392(7) .
C34 H34 0.9500 .
C35 H35 0.9500 .
C36 N41 1.308(6) .
C36 C37 1.451(7) .
C37 N38 1.315(6) .
N38 C39 1.360(6) .
C39 C45 1.390(7) .
C39 C40 1.440(7) .
C40 N41 1.364(6) .
C40 C42 1.388(7) .
C42 C43 1.391(7) .
C42 H42 0.9500 .
C43 C46 1.438(7) .
C43 C44 1.441(7) .
C44 C45 1.397(7) .
C44 C49 1.423(7) .
C45 H45 0.9500 .
C46 C47 1.346(8) .
C46 H46 0.9500 .
C47 C48 1.417(8) .
C47 H47 0.9500 .
C48 C49 1.351(8) .
C48 H48 0.9500 .
C49 H49 0.9500 .
C50 C51 1.30(2) .
C50 C52 1.359(16) 2_655
C50 H50 0.9500 .
C51 C52 1.40(2) .
C51 H51 0.9500 .
C52 C53 1.380(16) .
C53 H53A 0.9800 .
C53 H53B 0.9800 .
C53 H53C 0.9800 .
C54A C55A 1.367(15) .
C54A C55B 1.525(18) .
C54A H54A 0.9800 .
C54A H54B 0.9800 .
C54A H54C 0.9800 .
C55A C56A 1.3900 .
C55A C60A 1.3900 .
C56A C57A 1.3900 .
C56A H56A 0.9500 .
C57A C58A 1.3900 .
C57A H57A 0.9500 .
C58A C59A 1.3900 .
C58A H58A 0.9500 .
C59A C60A 1.3900 .
C59A H59A 0.9500 .
C60A H60A 0.9500 .
C55B C56B 1.470(17) .
C55B H55B 0.9900 .
C55B H55C 0.9900 .
C56B C57B 1.486(19) .
C56B H56B 0.9900 .
C56B H56C 0.9900 .
C57B C58B 1.574(19) .
C57B H57B 0.9900 .
C57B H57C 0.9900 .
C58B C59B 1.51(2) .
C58B H58B 0.9900 .
C58B H58C 0.9900 .
C59B H59B 0.9800 .
C59B H59C 0.9800 .
C59B H59D 0.9800 .
C61A C62A 1.531(18) .
C61A H61A 0.9800 .
C61A H61B 0.9800 .
C61A H61C 0.9800 .
C62A C63A 1.3900 .
C62A C67A 1.3900 .
C63A C64A 1.3900 .
C63A H63A 0.9500 .
C64A C65A 1.3900 .
C64A H64A 0.9500 .
C65A C66A 1.3900 .
C65A H65A 0.9500 .
C66A C67A 1.3900 .
C66A H66A 0.9500 .
C67A H67A 0.9500 .
C61B C62B 1.595(19) .
C61B H61D 0.9800 .
C61B H61E 0.9800 .
C61B H61F 0.9800 .
C62B C63B 1.3900 .
C62B C67B 1.3900 .
C63B C64B 1.3900 .
C63B H63B 0.9500 .
C64B C65B 1.3900 .
C64B H64B 0.9500 .
C65B C66B 1.3900 .
C65B H65B 0.9500 .
C66B C67B 1.3900 .
C66B H66B 0.9500 .
C67B H67B 0.9500 .
